data_7050236
loop_
_publ_author_name
'Nail M. Shavaleev'
'Andrea Barbieri'
'Z\"oe R. Bell'
'Michael D. Ward'
'Francesco Barigelletti'

_publ_section_title
;
 New ligands in the 2,2'-dipyridylamine series and their Re(I)
 complexes; synthesis, structures and luminescence properties
;
_journal_issue 3
_journal_name_full 'New J. Chem.'
_journal_page_first 398
_journal_page_last 405
_journal_paper_doi 10.1039/b312647a
_journal_volume 28
_journal_year 2004
_chemical_formula_moiety 'C46 H30 Cl2 N6 O6 Re2'
_chemical_formula_sum 'C23 H15 Cl N3 O3 Re'
_chemical_formula_weight 603.03
_chemical_name_systematic
;
?
;
_space_group_IT_number 2
_symmetry_cell_setting triclinic
_symmetry_space_group_name_Hall '-P 1'
_symmetry_space_group_name_H-M 'P -1'
_atom_sites_solution_hydrogens geom
_atom_sites_solution_primary direct
_atom_sites_solution_secondary difmap
_audit_creation_method SHELXL-97
_cell_angle_alpha 61.504(12)
_cell_angle_beta 85.830(8)
_cell_angle_gamma 79.965(9)
_cell_formula_units_Z 4
_cell_length_a 12.1864(13)
_cell_length_b 13.9338(15)
_cell_length_c 14.076(2)
_cell_measurement_reflns_used 237
_cell_measurement_temperature 100(2)
_cell_measurement_theta_max 1
_cell_measurement_theta_min 0.841117
_cell_volume 2068.3(5)
_computing_cell_refinement 'Bruker SAINT (Bruker, 1998)'
_computing_data_collection 'Bruker SMART (Bruker, 1998)'
_computing_data_reduction 'Bruker SHELXTL (Bruker, 1998)'
_computing_molecular_graphics 'Bruker SHELXTL (Bruker, 1998)'
_computing_publication_material 'Bruker SHELXTL (Bruker, 1998)'
_computing_structure_refinement 'Bruker SHELXTL (Bruker, 1998)'
_computing_structure_solution 'Bruker SHELXTL (Bruker, 1998)'
_diffrn_ambient_temperature 100(2)
_diffrn_measured_fraction_theta_full 0.997
_diffrn_measured_fraction_theta_max 0.997
_diffrn_measurement_device_type 'CCD area detector'
_diffrn_measurement_method '\w rotation with narrow frames'
_diffrn_radiation_monochromator graphite
_diffrn_radiation_source 'fine-focus sealed tube'
_diffrn_radiation_type MoK\a
_diffrn_radiation_wavelength 0.71073
_diffrn_reflns_av_R_equivalents 0.0277
_diffrn_reflns_av_sigmaI/netI 0.0373
_diffrn_reflns_limit_h_max 15
_diffrn_reflns_limit_h_min -15
_diffrn_reflns_limit_k_max 18
_diffrn_reflns_limit_k_min -18
_diffrn_reflns_limit_l_max 18
_diffrn_reflns_limit_l_min -18
_diffrn_reflns_number 23744
_diffrn_reflns_theta_full 27.48
_diffrn_reflns_theta_max 27.48
_diffrn_reflns_theta_min 1.65
_diffrn_standards_decay_% 0
_diffrn_standards_number 0
_exptl_absorpt_coefficient_mu 6.036
_exptl_absorpt_correction_T_max 0.31
_exptl_absorpt_correction_T_min 0.05
_exptl_absorpt_correction_type multi-scan
_exptl_absorpt_process_details 'SADABS (Sheldrick, 1996)'
_exptl_crystal_colour colourless
_exptl_crystal_density_diffrn 1.937
_exptl_crystal_density_method 'not measured'
_exptl_crystal_description block
_exptl_crystal_F_000 1160
_exptl_crystal_size_max 0.5
_exptl_crystal_size_mid 0.3
_exptl_crystal_size_min 0.2
_refine_diff_density_max 1.735
_refine_diff_density_min -0.755
_refine_diff_density_rms 0.122
_refine_ls_extinction_method none
_refine_ls_goodness_of_fit_ref 1.042
_refine_ls_hydrogen_treatment mixed
_refine_ls_matrix_type full
_refine_ls_number_parameters 559
_refine_ls_number_reflns 9457
_refine_ls_number_restraints 0
_refine_ls_restrained_S_all 1.042
_refine_ls_R_factor_all 0.0322
_refine_ls_R_factor_gt 0.0259
_refine_ls_shift/su_max 0.002
_refine_ls_shift/su_mean 0.000
_refine_ls_structure_factor_coef Fsqd
_refine_ls_weighting_details 'calc w=1/[\s^2^(Fo^2^)+(0.0211P)^2^+1.4703P] where P=(Fo^2^+2Fc^2^)/3'
_refine_ls_weighting_scheme calc
_refine_ls_wR_factor_gt 0.0542
_refine_ls_wR_factor_ref 0.0561
_reflns_number_gt 8280
_reflns_number_total 9457
_reflns_threshold_expression >2sigma(I)
_cod_data_source_file b312647a.txt
_cod_data_source_block fuses
_cod_depositor_comments
;
The following automatic conversions were performed:
'_symmetry_cell_setting' value 'Triclinic' changed to 'triclinic'
according to '/home/saulius/struct/CIF-dictionaries/cif_core.dic'
dictionary named 'cif_core.dic' version 2.4.1 from 2010-06-29.

Automatic conversion script
Id: cif_fix_enum 1527 2010-12-29 10:47:43Z saulius 
;
_cod_original_sg_symbol_H-M P-1
_cod_database_code 7050236

loop_
_symmetry_equiv_pos_as_xyz
'x, y, z'
'-x, -y, -z'

loop_
_atom_site_label
_atom_site_type_symbol
_atom_site_fract_x
_atom_site_fract_y
_atom_site_fract_z
_atom_site_U_iso_or_equiv
_atom_site_adp_type
_atom_site_occupancy
_atom_site_symmetry_multiplicity
_atom_site_calc_flag
_atom_site_refinement_flags
_atom_site_disorder_assembly
_atom_site_disorder_group
Re1 Re 1.132753(10) 0.726658(11) 0.274001(10) 0.01321(4) Uani 1 1 d . . .
Cl1 Cl 0.99906(7) 0.85837(8) 0.31366(7) 0.02219(19) Uani 1 1 d . . .
O31 O 1.28754(19) 0.5681(2) 0.2117(2) 0.0203(5) Uani 1 1 d . . .
O41 O 1.3268(2) 0.7561(2) 0.3805(2) 0.0278(6) Uani 1 1 d . . .
O51 O 1.1094(2) 0.5329(2) 0.4999(2) 0.0229(6) Uani 1 1 d . . .
N1 N 1.0799(2) 0.7790(2) 0.0262(2) 0.0148(6) Uani 1 1 d . . .
N11 N 0.9902(2) 0.7179(2) 0.1950(2) 0.0149(6) Uani 1 1 d . . .
N21 N 1.1463(2) 0.8673(2) 0.1152(2) 0.0155(6) Uani 1 1 d . . .
C1 C 1.0394(3) 0.8187(3) -0.1582(3) 0.0196(7) Uani 1 1 d . . .
H1A H 0.9818 0.8745 -0.1634 0.023 Uiso 1 1 calc R . .
C2 C 1.1010(3) 0.7578(3) -0.0652(3) 0.0160(7) Uani 1 1 d . . .
C3 C 1.1885(3) 0.6721(3) -0.0549(3) 0.0199(8) Uani 1 1 d . . .
H3A H 1.2293 0.6310 0.0094 0.024 Uiso 1 1 calc R . .
C4A C 1.1507(3) 0.7114(3) -0.2365(3) 0.0193(8) Uani 1 1 d . . .
C4 C 1.2133(3) 0.6496(3) -0.1393(3) 0.0200(8) Uani 1 1 d . . .
H4A H 1.2713 0.5936 -0.1327 0.024 Uiso 1 1 calc R . .
C5 C 1.1763(3) 0.6927(3) -0.3279(3) 0.0230(8) Uani 1 1 d . . .
H5A H 1.2341 0.6374 -0.3234 0.028 Uiso 1 1 calc R . .
C6 C 1.1162(3) 0.7555(3) -0.4212(3) 0.0230(8) Uani 1 1 d . . .
H6A H 1.1331 0.7428 -0.4802 0.028 Uiso 1 1 calc R . .
C7A C 1.0629(3) 0.7972(3) -0.2472(3) 0.0177(7) Uani 1 1 d . . .
C7 C 1.0280(3) 0.8403(3) -0.4294(3) 0.0264(9) Uani 1 1 d . . .
H7A H 0.9877 0.8827 -0.4938 0.032 Uiso 1 1 calc R . .
C8 C 1.0013(3) 0.8606(3) -0.3444(3) 0.0216(8) Uani 1 1 d . . .
H8A H 0.9428 0.9159 -0.3505 0.026 Uiso 1 1 calc R . .
C12 C 0.9910(3) 0.7333(3) 0.0935(3) 0.0138(7) Uani 1 1 d . . .
C13 C 0.9068(3) 0.7038(3) 0.0547(3) 0.0175(7) Uani 1 1 d . . .
H13A H 0.9096 0.7132 -0.0154 0.021 Uiso 1 1 calc R . .
C14 C 0.8198(3) 0.6608(3) 0.1212(3) 0.0196(8) Uani 1 1 d . . .
H14A H 0.7637 0.6401 0.0968 0.024 Uiso 1 1 calc R . .
C15 C 0.8169(3) 0.6488(3) 0.2247(3) 0.0196(8) Uani 1 1 d . . .
H15A H 0.7591 0.6200 0.2711 0.024 Uiso 1 1 calc R . .
C16 C 0.9013(3) 0.6805(3) 0.2573(3) 0.0186(7) Uani 1 1 d . . .
H16A H 0.8973 0.6760 0.3255 0.022 Uiso 1 1 calc R . .
C22 C 1.1271(3) 0.8670(3) 0.0218(3) 0.0152(7) Uani 1 1 d . . .
C23 C 1.1561(3) 0.9503(3) -0.0774(3) 0.0174(7) Uani 1 1 d . . .
H23A H 1.1422 0.9497 -0.1412 0.021 Uiso 1 1 calc R . .
C24 C 1.2052(3) 1.0331(3) -0.0804(3) 0.0205(8) Uani 1 1 d . . .
H24A H 1.2263 1.0877 -0.1462 0.025 Uiso 1 1 calc R . .
C25 C 1.2233(3) 1.0354(3) 0.0139(3) 0.0206(8) Uani 1 1 d . . .
H25A H 1.2564 1.0910 0.0132 0.025 Uiso 1 1 calc R . .
C26 C 1.1906(3) 0.9525(3) 0.1091(3) 0.0206(8) Uani 1 1 d . . .
H26A H 1.1995 0.9553 0.1728 0.025 Uiso 1 1 calc R . .
C31 C 1.2297(3) 0.6289(3) 0.2349(3) 0.0168(7) Uani 1 1 d . . .
C41 C 1.2555(3) 0.7457(3) 0.3379(3) 0.0180(7) Uani 1 1 d . . .
C51 C 1.1160(3) 0.6052(3) 0.4137(3) 0.0157(7) Uani 1 1 d . . .
Re2 Re 0.595025(11) 0.762163(12) 0.769585(11) 0.01612(4) Uani 1 1 d . . .
Cl2 Cl 0.71916(8) 0.84269(8) 0.83331(8) 0.0257(2) Uani 1 1 d . . .
O131 O 0.4539(2) 0.6522(2) 0.6902(2) 0.0306(7) Uani 1 1 d . . .
O141 O 0.3839(2) 0.8874(2) 0.8165(2) 0.0349(7) Uani 1 1 d . . .
O151 O 0.5836(2) 0.5733(3) 1.0005(2) 0.0380(7) Uani 1 1 d . . .
N2 N 0.6887(2) 0.7666(2) 0.5519(2) 0.0169(6) Uani 1 1 d . . .
N111 N 0.7513(2) 0.6835(2) 0.7311(2) 0.0171(6) Uani 1 1 d . . .
N121 N 0.6268(2) 0.8989(2) 0.6108(2) 0.0160(6) Uani 1 1 d . . .
C04A C 0.5678(3) 0.6638(3) 0.3452(3) 0.0226(8) Uani 1 1 d . . .
C08A C 0.5723(3) 0.7773(3) 0.3065(3) 0.0227(8) Uani 1 1 d . . .
C101 C 0.6142(3) 0.8123(3) 0.3744(3) 0.0204(8) Uani 1 1 d . . .
H10A H 0.6171 0.8869 0.3489 0.024 Uiso 1 1 calc R . .
C102 C 0.6507(3) 0.7366(3) 0.4777(3) 0.0185(7) Uani 1 1 d . . .
C103 C 0.6454(3) 0.6236(3) 0.5156(3) 0.0214(8) Uani 1 1 d . . .
H10B H 0.6693 0.5723 0.5857 0.026 Uiso 1 1 calc R . .
C104 C 0.6057(3) 0.5882(3) 0.4511(3) 0.0238(8) Uani 1 1 d . . .
H10C H 0.6038 0.5132 0.4776 0.029 Uiso 1 1 calc R . .
C105 C 0.5283(3) 0.6293(4) 0.2751(3) 0.0301(10) Uani 1 1 d . . .
H10D H 0.5249 0.5549 0.3001 0.036 Uiso 1 1 calc R . .
C106 C 0.4957(3) 0.7046(4) 0.1719(4) 0.0348(10) Uani 1 1 d . . .
H10E H 0.4710 0.6814 0.1263 0.042 Uiso 1 1 calc R . .
C107 C 0.4992(3) 0.8182(4) 0.1338(3) 0.0334(10) Uani 1 1 d . . .
H10F H 0.4758 0.8692 0.0635 0.040 Uiso 1 1 calc R . .
C108 C 0.5365(3) 0.8540(4) 0.1989(3) 0.0321(10) Uani 1 1 d . . .
H10G H 0.5384 0.9288 0.1726 0.038 Uiso 1 1 calc R . .
C112 C 0.7699(3) 0.6929(3) 0.6320(3) 0.0168(7) Uani 1 1 d . . .
C113 C 0.8652(3) 0.6397(3) 0.6065(3) 0.0212(8) Uani 1 1 d . . .
H11A H 0.8750 0.6472 0.5373 0.025 Uiso 1 1 calc R . .
C114 C 0.9452(3) 0.5754(3) 0.6860(3) 0.0241(8) Uani 1 1 d . . .
H11B H 1.0096 0.5383 0.6711 0.029 Uiso 1 1 calc R . .
C115 C 0.9286(3) 0.5665(3) 0.7875(3) 0.0216(8) Uani 1 1 d . . .
H11C H 0.9817 0.5238 0.8421 0.026 Uiso 1 1 calc R . .
C116 C 0.8322(3) 0.6220(3) 0.8067(3) 0.0210(8) Uani 1 1 d . . .
H11D H 0.8222 0.6171 0.8750 0.025 Uiso 1 1 calc R . .
C122 C 0.6760(3) 0.8784(3) 0.5320(3) 0.0166(7) Uani 1 1 d . . .
C123 C 0.7191(3) 0.9586(3) 0.4403(3) 0.0214(8) Uani 1 1 d . . .
H12A H 0.7578 0.9405 0.3901 0.026 Uiso 1 1 calc R . .
C124 C 0.7038(3) 1.0656(3) 0.4246(3) 0.0254(8) Uani 1 1 d . . .
H12B H 0.7300 1.1213 0.3626 0.031 Uiso 1 1 calc R . .
C125 C 0.6489(3) 1.0888(3) 0.5026(3) 0.0225(8) Uani 1 1 d . . .
H12C H 0.6350 1.1608 0.4925 0.027 Uiso 1 1 calc R . .
C126 C 0.6151(3) 1.0038(3) 0.5951(3) 0.0201(8) Uani 1 1 d . . .
H12D H 0.5828 1.0191 0.6493 0.024 Uiso 1 1 calc R . .
C131 C 0.5066(3) 0.6952(3) 0.7185(3) 0.0210(8) Uani 1 1 d . . .
C141 C 0.4631(3) 0.8404(3) 0.7981(3) 0.0239(8) Uani 1 1 d . . .
C151 C 0.5862(3) 0.6439(3) 0.9126(3) 0.0256(8) Uani 1 1 d . . .

loop_
_atom_site_aniso_label
_atom_site_aniso_U_11
_atom_site_aniso_U_22
_atom_site_aniso_U_33
_atom_site_aniso_U_23
_atom_site_aniso_U_13
_atom_site_aniso_U_12
Re1 0.01473(7) 0.01602(8) 0.00909(7) -0.00630(6) 0.00023(5) -0.00196(5)
Cl1 0.0267(4) 0.0263(5) 0.0158(4) -0.0139(4) -0.0029(3) 0.0037(4)
O31 0.0195(12) 0.0225(14) 0.0215(14) -0.0129(12) 0.0017(10) -0.0027(10)
O41 0.0197(13) 0.0465(19) 0.0279(15) -0.0264(14) 0.0000(11) -0.0044(12)
O51 0.0270(14) 0.0244(15) 0.0143(13) -0.0069(12) 0.0043(10) -0.0049(11)
N1 0.0188(14) 0.0189(16) 0.0105(14) -0.0096(12) 0.0024(11) -0.0051(12)
N11 0.0145(14) 0.0159(15) 0.0127(14) -0.0063(12) 0.0013(10) -0.0008(11)
N21 0.0197(14) 0.0158(15) 0.0119(14) -0.0072(12) 0.0010(11) -0.0036(12)
C1 0.0209(18) 0.022(2) 0.0188(18) -0.0121(16) 0.0030(14) -0.0044(15)
C2 0.0174(16) 0.0206(19) 0.0134(17) -0.0099(15) 0.0060(13) -0.0082(14)
C3 0.0218(18) 0.022(2) 0.0167(18) -0.0093(16) 0.0001(14) -0.0050(15)
C4A 0.0182(17) 0.024(2) 0.024(2) -0.0157(17) 0.0024(14) -0.0083(15)
C4 0.0190(17) 0.020(2) 0.0202(19) -0.0097(16) 0.0006(14) -0.0005(14)
C5 0.0199(18) 0.031(2) 0.026(2) -0.0195(18) 0.0084(15) -0.0103(16)
C6 0.0254(19) 0.035(2) 0.0167(19) -0.0164(18) 0.0079(14) -0.0151(17)
C7A 0.0214(17) 0.0173(18) 0.0147(17) -0.0071(15) 0.0040(13) -0.0067(14)
C7 0.031(2) 0.032(2) 0.019(2) -0.0127(18) 0.0023(15) -0.0115(18)
C8 0.0254(19) 0.023(2) 0.0158(18) -0.0084(16) 0.0002(14) -0.0034(15)
C12 0.0152(16) 0.0102(17) 0.0145(17) -0.0054(14) 0.0021(12) -0.0004(12)
C13 0.0190(17) 0.0201(19) 0.0134(17) -0.0085(15) -0.0029(13) -0.0004(14)
C14 0.0172(17) 0.0202(19) 0.0196(19) -0.0075(16) -0.0015(13) -0.0035(14)
C15 0.0116(16) 0.022(2) 0.0199(18) -0.0071(16) 0.0046(13) -0.0007(14)
C16 0.0174(17) 0.0205(19) 0.0138(17) -0.0066(15) 0.0033(13) 0.0013(14)
C22 0.0170(16) 0.0154(18) 0.0123(16) -0.0064(14) -0.0006(12) -0.0008(13)
C23 0.0224(18) 0.0168(18) 0.0114(16) -0.0055(15) 0.0006(13) -0.0033(14)
C24 0.0229(18) 0.0182(19) 0.0186(18) -0.0074(16) 0.0007(14) -0.0030(15)
C25 0.0250(19) 0.0143(19) 0.024(2) -0.0100(16) -0.0008(15) -0.0037(14)
C26 0.0253(19) 0.021(2) 0.0196(19) -0.0121(16) -0.0031(14) -0.0034(15)
C31 0.0166(17) 0.0197(19) 0.0114(17) -0.0045(15) 0.0003(13) -0.0052(14)
C41 0.0199(17) 0.0201(19) 0.0144(17) -0.0088(15) 0.0050(13) -0.0040(14)
C51 0.0127(16) 0.0198(19) 0.0184(18) -0.0119(16) -0.0007(13) -0.0031(13)
Re2 0.01609(7) 0.01741(8) 0.01450(7) -0.00806(6) -0.00032(5) 0.00000(5)
Cl2 0.0305(5) 0.0266(5) 0.0252(5) -0.0166(4) -0.0087(4) 0.0003(4)
O131 0.0236(14) 0.0358(17) 0.0359(17) -0.0186(15) -0.0002(12) -0.0083(12)
O141 0.0317(16) 0.0367(18) 0.0339(17) -0.0190(15) 0.0080(12) 0.0047(13)
O151 0.0424(18) 0.0330(18) 0.0240(16) -0.0038(14) 0.0014(13) -0.0005(14)
N2 0.0208(15) 0.0170(16) 0.0159(15) -0.0109(13) 0.0007(11) -0.0012(12)
N111 0.0168(14) 0.0148(15) 0.0194(16) -0.0083(13) -0.0029(11) 0.0000(11)
N121 0.0146(14) 0.0180(16) 0.0150(15) -0.0081(13) -0.0026(11) 0.0007(11)
C04A 0.0120(16) 0.034(2) 0.030(2) -0.0218(19) 0.0091(14) -0.0062(15)
C08A 0.0119(16) 0.036(2) 0.023(2) -0.0167(18) 0.0061(14) -0.0041(15)
C101 0.0171(17) 0.024(2) 0.024(2) -0.0144(17) 0.0027(14) -0.0042(14)
C102 0.0124(16) 0.027(2) 0.0221(19) -0.0167(17) 0.0035(13) -0.0030(14)
C103 0.0161(17) 0.024(2) 0.027(2) -0.0157(17) -0.0018(14) 0.0009(14)
C104 0.0144(17) 0.030(2) 0.037(2) -0.0233(19) 0.0068(15) -0.0061(15)
C105 0.0183(18) 0.050(3) 0.038(2) -0.033(2) 0.0081(16) -0.0104(18)
C106 0.025(2) 0.058(3) 0.039(3) -0.035(2) 0.0075(18) -0.017(2)
C107 0.030(2) 0.050(3) 0.025(2) -0.019(2) 0.0008(16) -0.013(2)
C108 0.033(2) 0.039(3) 0.026(2) -0.016(2) 0.0030(17) -0.0118(19)
C112 0.0153(16) 0.0176(19) 0.0198(18) -0.0103(15) 0.0013(13) -0.0039(14)
C113 0.0184(17) 0.021(2) 0.030(2) -0.0160(17) 0.0048(14) -0.0061(15)
C114 0.0141(17) 0.0169(19) 0.042(2) -0.0149(18) 0.0025(15) -0.0024(14)
C115 0.0169(17) 0.0129(18) 0.031(2) -0.0061(16) -0.0079(15) -0.0013(14)
C116 0.0193(18) 0.0184(19) 0.024(2) -0.0082(16) -0.0050(14) -0.0034(14)
C122 0.0152(16) 0.0184(19) 0.0156(17) -0.0078(15) -0.0024(13) -0.0010(13)
C123 0.0183(17) 0.025(2) 0.0208(19) -0.0106(17) -0.0001(14) -0.0044(15)
C124 0.029(2) 0.026(2) 0.0188(19) -0.0068(17) -0.0013(15) -0.0103(17)
C125 0.0270(19) 0.0166(19) 0.024(2) -0.0097(17) -0.0043(15) -0.0025(15)
C126 0.0185(17) 0.022(2) 0.0204(19) -0.0111(16) -0.0034(14) 0.0003(14)
C131 0.0161(17) 0.022(2) 0.0189(19) -0.0064(16) 0.0021(14) 0.0013(14)
C141 0.026(2) 0.027(2) 0.0178(19) -0.0106(17) -0.0005(15) -0.0014(16)
C151 0.025(2) 0.026(2) 0.026(2) -0.0140(19) -0.0020(15) 0.0016(16)

loop_
_atom_type_symbol
_atom_type_description
_atom_type_scat_dispersion_real
_atom_type_scat_dispersion_imag
_atom_type_scat_source
C C 0.0033 0.0016 'International Tables Vol C Tables 4.2.6.8 and 6.1.1.4'
H H 0.0000 0.0000 'International Tables Vol C Tables 4.2.6.8 and 6.1.1.4'
N N 0.0061 0.0033 'International Tables Vol C Tables 4.2.6.8 and 6.1.1.4'
O O 0.0106 0.0060 'International Tables Vol C Tables 4.2.6.8 and 6.1.1.4'
Cl Cl 0.1484 0.1585 'International Tables Vol C Tables 4.2.6.8 and 6.1.1.4'
Re Re -1.0185 7.2310 'International Tables Vol C Tables 4.2.6.8 and 6.1.1.4'

loop_
_geom_angle_atom_site_label_1
_geom_angle_atom_site_label_2
_geom_angle_atom_site_label_3
_geom_angle
_geom_angle_site_symmetry_1
_geom_angle_site_symmetry_3
_geom_angle_publ_flag
C31 Re1 C51 89.62(14) . . ?
C31 Re1 C41 90.40(14) . . ?
C51 Re1 C41 85.53(14) . . ?
C31 Re1 N21 91.97(13) . . ?
C51 Re1 N21 178.12(12) . . ?
C41 Re1 N21 95.47(13) . . ?
C31 Re1 N11 92.21(12) . . ?
C51 Re1 N11 97.68(12) . . ?
C41 Re1 N11 175.87(13) . . ?
N21 Re1 N11 81.25(10) . . ?
C31 Re1 Cl1 176.14(10) . . ?
C51 Re1 Cl1 92.77(10) . . ?
C41 Re1 Cl1 92.81(11) . . ?
N21 Re1 Cl1 85.59(8) . . ?
N11 Re1 Cl1 84.47(8) . . ?
C12 N1 C22 124.7(3) . . ?
C12 N1 C2 116.3(3) . . ?
C22 N1 C2 116.4(3) . . ?
C12 N11 C16 118.2(3) . . ?
C12 N11 Re1 123.9(2) . . ?
C16 N11 Re1 117.3(2) . . ?
C26 N21 C22 118.1(3) . . ?
C26 N21 Re1 118.2(2) . . ?
C22 N21 Re1 123.0(2) . . ?
C2 C1 C7A 120.2(3) . . ?
C1 C2 C3 121.1(3) . . ?
C1 C2 N1 121.3(3) . . ?
C3 C2 N1 117.6(3) . . ?
C4 C3 C2 120.1(3) . . ?
C4 C4A C7A 120.2(3) . . ?
C4 C4A C5 121.6(3) . . ?
C7A C4A C5 118.1(3) . . ?
C3 C4 C4A 119.9(3) . . ?
C6 C5 C4A 120.2(4) . . ?
C5 C6 C7 120.5(3) . . ?
C8 C7A C4A 120.6(3) . . ?
C8 C7A C1 120.9(3) . . ?
C4A C7A C1 118.6(3) . . ?
C8 C7 C6 121.0(4) . . ?
C7 C8 C7A 119.5(4) . . ?
N11 C12 C13 121.3(3) . . ?
N11 C12 N1 118.4(3) . . ?
C13 C12 N1 120.3(3) . . ?
C14 C13 C12 119.5(3) . . ?
C13 C14 C15 119.1(3) . . ?
C16 C15 C14 118.5(3) . . ?
N11 C16 C15 123.2(3) . . ?
N21 C22 C23 120.7(3) . . ?
N21 C22 N1 119.1(3) . . ?
C23 C22 N1 120.1(3) . . ?
C24 C23 C22 119.7(3) . . ?
C23 C24 C25 120.1(3) . . ?
C26 C25 C24 117.7(3) . . ?
N21 C26 C25 123.6(3) . . ?
O31 C31 Re1 178.8(3) . . ?
O41 C41 Re1 177.0(3) . . ?
O51 C51 Re1 177.0(3) . . ?
C151 Re2 C141 88.12(16) . . ?
C151 Re2 C131 89.22(16) . . ?
C141 Re2 C131 90.27(16) . . ?
C151 Re2 N111 94.93(14) . . ?
C141 Re2 N111 175.92(14) . . ?
C131 Re2 N111 92.48(13) . . ?
C151 Re2 N121 172.59(13) . . ?
C141 Re2 N121 95.85(14) . . ?
C131 Re2 N121 97.00(13) . . ?
N111 Re2 N121 80.83(11) . . ?
C151 Re2 Cl2 90.90(12) . . ?
C141 Re2 Cl2 93.12(12) . . ?
C131 Re2 Cl2 176.61(11) . . ?
N111 Re2 Cl2 84.14(8) . . ?
N121 Re2 Cl2 82.65(8) . . ?
C112 N2 C122 114.3(3) . . ?
C112 N2 C102 120.3(3) . . ?
C122 N2 C102 122.7(3) . . ?
C112 N111 C116 117.2(3) . . ?
C112 N111 Re2 121.5(2) . . ?
C116 N111 Re2 121.3(2) . . ?
C122 N121 C126 117.4(3) . . ?
C122 N121 Re2 120.7(2) . . ?
C126 N121 Re2 121.0(2) . . ?
C104 C04A C08A 118.5(3) . . ?
C104 C04A C105 122.1(4) . . ?
C08A C04A C105 119.4(4) . . ?
C04A C08A C101 119.9(4) . . ?
C04A C08A C108 118.9(4) . . ?
C101 C08A C108 121.2(4) . . ?
C102 C101 C08A 120.5(4) . . ?
C101 C102 C103 119.2(3) . . ?
C101 C102 N2 123.3(3) . . ?
C103 C102 N2 117.4(3) . . ?
C104 C103 C102 121.2(4) . . ?
C103 C104 C04A 120.8(4) . . ?
C106 C105 C04A 120.4(4) . . ?
C105 C106 C107 120.1(4) . . ?
C108 C107 C106 121.0(4) . . ?
C107 C108 C08A 120.3(4) . . ?
N111 C112 C113 122.9(3) . . ?
N111 C112 N2 115.8(3) . . ?
C113 C112 N2 121.2(3) . . ?
C114 C113 C112 118.6(4) . . ?
C115 C114 C113 119.3(3) . . ?
C116 C115 C114 118.8(3) . . ?
N111 C116 C115 123.1(4) . . ?
N121 C122 C123 122.5(3) . . ?
N121 C122 N2 115.9(3) . . ?
C123 C122 N2 121.4(3) . . ?
C124 C123 C122 119.0(4) . . ?
C123 C124 C125 118.8(4) . . ?
C126 C125 C124 119.1(4) . . ?
N121 C126 C125 122.9(3) . . ?
O131 C131 Re2 178.2(3) . . ?
O141 C141 Re2 179.2(3) . . ?
O151 C151 Re2 177.7(4) . . ?

loop_
_geom_bond_atom_site_label_1
_geom_bond_atom_site_label_2
_geom_bond_distance
_geom_bond_site_symmetry_2
_geom_bond_publ_flag
Re1 C31 1.901(4) . ?
Re1 C51 1.913(4) . ?
Re1 C41 1.918(4) . ?
Re1 N21 2.178(3) . ?
Re1 N11 2.180(3) . ?
Re1 Cl1 2.4774(9) . ?
O31 C31 1.159(4) . ?
O41 C41 1.157(4) . ?
O51 C51 1.158(4) . ?
N1 C12 1.412(4) . ?
N1 C22 1.416(4) . ?
N1 C2 1.447(4) . ?
N11 C12 1.339(4) . ?
N11 C16 1.356(4) . ?
N21 C26 1.351(4) . ?
N21 C22 1.354(4) . ?
C1 C2 1.364(5) . ?
C1 C7A 1.420(5) . ?
C2 C3 1.413(5) . ?
C3 C4 1.370(5) . ?
C4A C4 1.412(5) . ?
C4A C7A 1.415(5) . ?
C4A C5 1.433(5) . ?
C5 C6 1.358(5) . ?
C6 C7 1.418(5) . ?
C7A C8 1.408(5) . ?
C7 C8 1.360(5) . ?
C12 C13 1.401(5) . ?
C13 C14 1.380(5) . ?
C14 C15 1.383(5) . ?
C15 C16 1.372(5) . ?
C22 C23 1.395(5) . ?
C23 C24 1.371(5) . ?
C24 C25 1.377(5) . ?
C25 C26 1.377(5) . ?
Re2 C151 1.909(4) . ?
Re2 C141 1.910(4) . ?
Re2 C131 1.911(4) . ?
Re2 N111 2.193(3) . ?
Re2 N121 2.200(3) . ?
Re2 Cl2 2.4701(9) . ?
O131 C131 1.153(4) . ?
O141 C141 1.155(4) . ?
O151 C151 1.158(5) . ?
N2 C112 1.417(4) . ?
N2 C122 1.426(4) . ?
N2 C102 1.426(4) . ?
N111 C112 1.343(4) . ?
N111 C116 1.352(4) . ?
N121 C122 1.349(4) . ?
N121 C126 1.353(5) . ?
C04A C104 1.406(5) . ?
C04A C08A 1.416(6) . ?
C04A C105 1.428(5) . ?
C08A C101 1.419(5) . ?
C08A C108 1.419(6) . ?
C101 C102 1.375(5) . ?
C102 C103 1.413(5) . ?
C103 C104 1.371(5) . ?
C105 C106 1.361(6) . ?
C106 C107 1.416(6) . ?
C107 C108 1.368(6) . ?
C112 C113 1.386(5) . ?
C113 C114 1.379(5) . ?
C114 C115 1.378(5) . ?
C115 C116 1.374(5) . ?
C122 C123 1.386(5) . ?
C123 C124 1.379(5) . ?
C124 C125 1.383(5) . ?
C125 C126 1.374(5) . ?
